data_1100743
loop_
_publ_author_name
'St\'ephane A. Baudron'
'Narcis Avarvari'
'Patrick Batail'

_publ_contact_author
; Dr Patrick Batail 

  Laboratoire Chimie Ing\'enierie Mol\'eculaires et

  Mat\'eriaux d'Angers,

  UMR 6200 CNRS-Universit\'e d'Angers,

  Bat. K, 2, Boulevard Lavoisier, Angers, France 

;
_publ_contact_author_email patrick.batail@univ-angers.fr
_publ_contact_author_fax '33 2 41 73 50 11'
_publ_contact_author_phone '33 2 41 73 52 64'
_publ_section_title
;

A Straightforward Synthesis of Diverse Nickel Dithiolene Complexes Appended

with Hydrogen-Bond Donor/Acceptor Groups

;
_journal_name_full 'Inorganic Chemistry'
_journal_page_first 3380
_journal_page_last 3382
_journal_paper_doi 10.1021/ic050174n
_journal_volume 44
_journal_year 2005
_chemical_formula_sum 'C32 H24 N4 Ni O5 P S4'
_chemical_formula_weight 762.47
_chemical_name_common (PPh4)[Ni(madt)2](H2O)
_chemical_name_systematic
;

 ?

;
_space_group_IT_number 2
_symmetry_cell_setting triclinic
_symmetry_space_group_name_Hall '-P 1'
_symmetry_space_group_name_H-M 'P -1'
_atom_sites_solution_hydrogens geom
_atom_sites_solution_primary direct
_atom_sites_solution_secondary difmap
_audit_creation_method SHELXL-97
_cell_angle_alpha 114.341(15)
_cell_angle_beta 94.651(16)
_cell_angle_gamma 101.106(17)
_cell_formula_units_Z 2
_cell_length_a 10.3180(14)
_cell_length_b 13.0706(19)
_cell_length_c 15.399(2)
_cell_measurement_reflns_used 8000
_cell_measurement_temperature 293(2)
_cell_measurement_theta_max 23.6
_cell_measurement_theta_min 2.1
_cell_volume 1826.6(5)
_computing_cell_refinement 'SELECT, CELL [STOE-IPDS]'
_computing_data_collection 'EXPOSE [STOE-IPDS]'
_computing_data_reduction 'INTEGRATE [STOE-IPDS]'
_computing_structure_refinement 'SHELXL-97 (Sheldrick, 1997)'
_computing_structure_solution 'SHELXS-97 (Sheldrick, 1990)'
_diffrn_ambient_temperature 293(2)
_diffrn_detector_area_resol_mean 6.66
_diffrn_measured_fraction_theta_full 0.929
_diffrn_measured_fraction_theta_max 0.929
_diffrn_measurement_device_type STOE-IPDS
_diffrn_measurement_method 'Rotation, Phi. incr. = 1.5'
_diffrn_radiation_monochromator graphite
_diffrn_radiation_source 'fine-focus sealed tube'
_diffrn_radiation_type MoK\a
_diffrn_radiation_wavelength 0.71073
_diffrn_reflns_av_R_equivalents 0.0000
_diffrn_reflns_av_sigmaI/netI 0.0613
_diffrn_reflns_limit_h_max 12
_diffrn_reflns_limit_h_min -12
_diffrn_reflns_limit_k_max 14
_diffrn_reflns_limit_k_min -15
_diffrn_reflns_limit_l_max 18
_diffrn_reflns_limit_l_min 0
_diffrn_reflns_number 6595
_diffrn_reflns_theta_full 25.89
_diffrn_reflns_theta_max 25.89
_diffrn_reflns_theta_min 2.04
_exptl_absorpt_coefficient_mu 0.847
_exptl_absorpt_correction_T_max 0.8960
_exptl_absorpt_correction_T_min 0.7774
_exptl_absorpt_correction_type numerical
_exptl_absorpt_process_details 'FACEIT, STOE-IPDS'
_exptl_crystal_colour black
_exptl_crystal_density_diffrn 1.386
_exptl_crystal_density_meas ?
_exptl_crystal_density_method .
_exptl_crystal_description prism
_exptl_crystal_F_000 782
_exptl_crystal_size_max 0.46
_exptl_crystal_size_mid 0.2
_exptl_crystal_size_min 0.15
_refine_diff_density_max 1.507
_refine_diff_density_min -0.558
_refine_diff_density_rms 0.124
_refine_ls_extinction_method none
_refine_ls_goodness_of_fit_ref 0.993
_refine_ls_hydrogen_treatment mixed
_refine_ls_matrix_type full
_refine_ls_number_parameters 416
_refine_ls_number_reflns 6595
_refine_ls_number_restraints 0
_refine_ls_restrained_S_all 0.993
_refine_ls_R_factor_all 0.0803
_refine_ls_R_factor_gt 0.0549
_refine_ls_shift/su_max 0.000
_refine_ls_shift/su_mean 0.000
_refine_ls_structure_factor_coef Fsqd
_refine_ls_weighting_details 'calc w=1/[\s^2^(Fo^2^)+(0.1276P)^2^+0.0000P] where P=(Fo^2^+2Fc^2^)/3'
_refine_ls_weighting_scheme calc
_refine_ls_wR_factor_gt 0.1789
_refine_ls_wR_factor_ref 0.1938
_reflns_number_gt 4416
_reflns_number_total 6595
_reflns_threshold_expression >2sigma(I)
_cod_data_source_file ic050174nsi20050201_114526.cif
_cod_data_source_block sb658e
_cod_original_cell_volume 1826.5(4)
_cod_database_code 1100743

loop_
_symmetry_equiv_pos_as_xyz
'x, y, z'
'-x, -y, -z'

loop_
_atom_site_label
_atom_site_type_symbol
_atom_site_fract_x
_atom_site_fract_y
_atom_site_fract_z
_atom_site_U_iso_or_equiv
_atom_site_adp_type
_atom_site_occupancy
_atom_site_symmetry_multiplicity
_atom_site_calc_flag
_atom_site_refinement_flags
_atom_site_disorder_assembly
_atom_site_disorder_group
Ni Ni 0.24112(6) 0.00835(4) 0.01236(4) 0.0327(2) Uani 1 1 d . . .
S3 S 0.22068(13) -0.12485(9) 0.06109(9) 0.0420(3) Uani 1 1 d . . .
S1 S 0.41266(14) 0.10623(10) 0.12638(9) 0.0429(3) Uani 1 1 d . . .
S2 S 0.25988(12) 0.14376(9) -0.03411(9) 0.0367(3) Uani 1 1 d . . .
S4 S 0.07840(13) -0.09553(9) -0.10753(9) 0.0370(3) Uani 1 1 d . . .
C5 C 0.0527(5) -0.3463(4) -0.0117(4) 0.0367(11) Uani 1 1 d . . .
C4 C 0.4451(5) 0.3562(3) 0.0292(3) 0.0300(10) Uani 1 1 d . . .
C6 C 0.0923(5) -0.2376(4) -0.0243(3) 0.0333(10) Uani 1 1 d . . .
C3 C 0.4010(4) 0.2481(3) 0.0428(3) 0.0282(9) Uani 1 1 d . . .
C1 C 0.5833(5) 0.3206(4) 0.1887(4) 0.0375(11) Uani 1 1 d . . .
C7 C 0.0315(5) -0.2243(3) -0.0991(3) 0.0318(10) Uani 1 1 d . . .
C2 C 0.4680(4) 0.2313(3) 0.1132(3) 0.0298(10) Uani 1 1 d . . .
C8 C -0.0625(5) -0.3233(4) -0.1856(4) 0.0434(12) Uani 1 1 d . . .
C24A C 0.8528(8) -0.0175(6) 0.6714(5) 0.0709(19) Uani 1 1 d . . .
H24A H 0.9165 0.0459 0.7188 0.085 Uiso 1 1 calc R . .
O2 O 0.5659(3) 0.4008(3) 0.0385(3) 0.0425(8) Uani 1 1 d . . .
N2 N 0.3488(4) 0.3991(3) 0.0061(3) 0.0401(10) Uani 1 1 d . . .
H2A H 0.3690 0.4604 -0.0031 0.048 Uiso 1 1 calc R . .
H2B H 0.2660 0.3657 0.0003 0.048 Uiso 1 1 calc R . .
N1 N 0.7021(4) 0.2982(4) 0.1804(4) 0.0544(12) Uani 1 1 d . . .
H1A H 0.7719 0.3457 0.2220 0.065 Uiso 1 1 calc R . .
H1B H 0.7098 0.2360 0.1333 0.065 Uiso 1 1 calc R . .
N4 N -0.1842(5) -0.3128(4) -0.2042(4) 0.0559(12) Uani 1 1 d . . .
H4A H -0.2394 -0.3654 -0.2547 0.067 Uiso 1 1 calc R . .
H4B H -0.2088 -0.2534 -0.1658 0.067 Uiso 1 1 calc R . .
O1 O 0.5648(5) 0.4074(3) 0.2538(3) 0.0713(13) Uani 1 1 d . . .
O4 O -0.0207(5) -0.4058(4) -0.2372(4) 0.0856(16) Uani 1 1 d . . .
O3 O -0.0666(3) -0.3999(3) -0.0317(3) 0.0526(10) Uani 1 1 d . . .
N3 N 0.1499(4) -0.3791(3) 0.0229(4) 0.0503(12) Uani 1 1 d . . .
H3A H 0.1315 -0.4402 0.0325 0.060 Uiso 1 1 calc R . .
H3B H 0.2316 -0.3393 0.0359 0.060 Uiso 1 1 calc R . .
P1 P 0.79199(14) 0.13460(11) 0.60204(9) 0.0390(3) Uani 1 1 d . . .
C1A C 0.7558(5) 0.1174(5) 0.4801(4) 0.0426(12) Uani 1 1 d . . .
C13A C 0.6792(6) 0.2038(4) 0.6744(4) 0.0453(12) Uani 1 1 d . . .
C19A C 0.7758(5) -0.0057(4) 0.5979(4) 0.0441(12) Uani 1 1 d . . .
C7A C 0.9568(6) 0.2271(5) 0.6576(4) 0.0493(13) Uani 1 1 d . . .
C16A C 0.5180(9) 0.3184(8) 0.7920(5) 0.087(2) Uani 1 1 d . . .
H16A H 0.4612 0.3568 0.8301 0.105 Uiso 1 1 calc R . .
C11A C 1.1682(8) 0.3386(7) 0.6530(6) 0.090(2) Uani 1 1 d . . .
H11A H 1.2279 0.3596 0.6176 0.108 Uiso 1 1 calc R . .
C23A C 0.8323(10) -0.1245(7) 0.6721(6) 0.094(3) Uani 1 1 d . . .
H23A H 0.8839 -0.1330 0.7199 0.112 Uiso 1 1 calc R . .
C2A C 0.6713(7) 0.1761(6) 0.4555(4) 0.0598(16) Uani 1 1 d . . .
H2A H 0.6307 0.2244 0.5021 0.072 Uiso 1 1 calc R . .
C21A C 0.6628(7) -0.2078(6) 0.5309(6) 0.080(2) Uani 1 1 d . . .
H21A H 0.5997 -0.2718 0.4836 0.096 Uiso 1 1 calc R . .
C14A C 0.5889(6) 0.1440(5) 0.7108(4) 0.0593(15) Uani 1 1 d . . .
H14A H 0.5825 0.0664 0.6956 0.071 Uiso 1 1 calc R . .
C10A C 1.2000(8) 0.3868(6) 0.7524(6) 0.079(2) Uani 1 1 d . . .
H10A H 1.2820 0.4399 0.7846 0.095 Uiso 1 1 calc R . .
C4A C 0.7057(7) 0.0915(7) 0.2918(5) 0.0719(19) Uani 1 1 d . . .
H4A H 0.6913 0.0860 0.2295 0.086 Uiso 1 1 calc R . .
C6A C 0.8111(7) 0.0419(6) 0.4080(4) 0.0652(17) Uani 1 1 d . . .
H6A H 0.8657 0.0007 0.4234 0.078 Uiso 1 1 calc R . .
C15A C 0.5086(7) 0.2056(7) 0.7709(5) 0.082(2) Uani 1 1 d . . .
H15A H 0.4480 0.1686 0.7967 0.098 Uiso 1 1 calc R . .
C8A C 0.9915(9) 0.2786(7) 0.7572(5) 0.095(3) Uani 1 1 d . . .
H8A H 0.9327 0.2602 0.7943 0.114 Uiso 1 1 calc R . .
C20A C 0.6823(7) -0.1007(5) 0.5285(5) 0.0625(16) Uani 1 1 d . . .
H20A H 0.6318 -0.0934 0.4795 0.075 Uiso 1 1 calc R . .
C3A C 0.6489(7) 0.1619(6) 0.3619(5) 0.0707(19) Uani 1 1 d . . .
H3A H 0.5930 0.2017 0.3457 0.085 Uiso 1 1 calc R . .
C9A C 1.1138(9) 0.3572(7) 0.8015(6) 0.100(3) Uani 1 1 d . . .
H9A H 1.1362 0.3908 0.8687 0.120 Uiso 1 1 calc R . .
C22A C 0.7373(8) -0.2186(7) 0.6037(7) 0.083(2) Uani 1 1 d . . .
H22A H 0.7232 -0.2896 0.6065 0.100 Uiso 1 1 calc R . .
C12A C 1.0462(7) 0.2582(6) 0.6060(5) 0.074(2) Uani 1 1 d . . .
H12A H 1.0247 0.2250 0.5387 0.088 Uiso 1 1 calc R . .
C5A C 0.7848(7) 0.0282(7) 0.3133(4) 0.0720(19) Uani 1 1 d . . .
H5A H 0.8202 -0.0232 0.2649 0.086 Uiso 1 1 calc R . .
C18A C 0.6870(9) 0.3201(6) 0.6996(5) 0.083(2) Uani 1 1 d . . .
H18A H 0.7474 0.3591 0.6751 0.100 Uiso 1 1 calc R . .
C17A C 0.6106(8) 0.3776(6) 0.7579(5) 0.103(3) Uani 1 1 d . . .
H17A H 0.6193 0.4561 0.7754 0.123 Uiso 1 1 calc R . .
O5 O 0.4026(8) 0.4958(6) 0.3838(5) 0.249(5) Uiso 1 1 d R . .

loop_
_atom_site_aniso_label
_atom_site_aniso_U_11
_atom_site_aniso_U_22
_atom_site_aniso_U_33
_atom_site_aniso_U_23
_atom_site_aniso_U_13
_atom_site_aniso_U_12
Ni 0.0356(4) 0.0218(3) 0.0399(3) 0.0192(2) -0.0034(3) -0.0037(2)
S3 0.0480(8) 0.0279(6) 0.0485(7) 0.0252(5) -0.0090(6) -0.0062(5)
S1 0.0443(8) 0.0328(6) 0.0518(7) 0.0293(6) -0.0123(6) -0.0062(5)
S2 0.0389(7) 0.0266(5) 0.0423(6) 0.0217(5) -0.0080(5) -0.0061(5)
S4 0.0385(7) 0.0284(6) 0.0433(7) 0.0221(5) -0.0048(5) -0.0032(5)
C5 0.035(3) 0.026(2) 0.054(3) 0.023(2) 0.009(2) 0.0051(19)
C4 0.033(3) 0.0215(19) 0.036(2) 0.0150(17) 0.005(2) 0.0019(17)
C6 0.030(3) 0.023(2) 0.049(3) 0.021(2) 0.007(2) 0.0007(17)
C3 0.028(3) 0.022(2) 0.035(2) 0.0156(18) 0.0042(19) 0.0014(16)
C1 0.036(3) 0.031(2) 0.041(3) 0.017(2) 0.000(2) -0.0002(19)
C7 0.027(3) 0.025(2) 0.041(2) 0.0154(19) 0.004(2) 0.0011(17)
C2 0.029(3) 0.024(2) 0.038(2) 0.0173(18) 0.006(2) 0.0020(17)
C8 0.040(3) 0.030(2) 0.051(3) 0.017(2) -0.001(3) -0.003(2)
C24A 0.088(6) 0.070(4) 0.062(4) 0.039(3) -0.003(4) 0.018(4)
O2 0.030(2) 0.0344(17) 0.070(2) 0.0345(17) 0.0046(17) -0.0021(14)
N2 0.027(2) 0.033(2) 0.072(3) 0.036(2) 0.006(2) 0.0027(16)
N1 0.033(3) 0.047(3) 0.070(3) 0.018(2) -0.005(2) 0.003(2)
N4 0.039(3) 0.052(3) 0.065(3) 0.024(2) -0.011(2) -0.002(2)
O1 0.069(3) 0.049(2) 0.060(3) -0.006(2) 0.010(2) 0.005(2)
O4 0.079(4) 0.050(2) 0.083(3) -0.010(2) -0.010(3) 0.017(2)
O3 0.031(2) 0.0397(19) 0.102(3) 0.048(2) 0.011(2) 0.0035(15)
N3 0.034(3) 0.038(2) 0.092(4) 0.045(2) 0.004(2) 0.0010(18)
P1 0.0375(8) 0.0459(7) 0.0323(6) 0.0160(5) 0.0041(6) 0.0110(5)
C1A 0.041(3) 0.054(3) 0.034(3) 0.021(2) 0.005(2) 0.012(2)
C13A 0.050(3) 0.050(3) 0.038(3) 0.017(2) 0.009(2) 0.020(2)
C19A 0.043(3) 0.048(3) 0.047(3) 0.024(2) 0.011(3) 0.016(2)
C7A 0.048(4) 0.051(3) 0.041(3) 0.015(2) 0.003(3) 0.008(2)
C16A 0.092(6) 0.102(6) 0.062(4) 0.012(4) 0.020(4) 0.062(5)
C11A 0.065(5) 0.086(5) 0.095(6) 0.032(5) 0.007(4) -0.012(4)
C23A 0.121(8) 0.098(6) 0.087(6) 0.064(5) 0.003(5) 0.034(6)
C2A 0.066(4) 0.077(4) 0.047(3) 0.031(3) 0.014(3) 0.033(3)
C21A 0.062(5) 0.053(4) 0.111(6) 0.027(4) 0.000(4) 0.010(3)
C14A 0.049(4) 0.062(4) 0.054(3) 0.014(3) 0.015(3) 0.009(3)
C10A 0.060(5) 0.059(4) 0.091(6) 0.021(4) -0.010(4) -0.009(3)
C4A 0.066(5) 0.116(6) 0.046(3) 0.046(4) 0.007(3) 0.025(4)
C6A 0.059(4) 0.098(5) 0.042(3) 0.025(3) 0.007(3) 0.039(4)
C15A 0.052(4) 0.104(6) 0.067(4) 0.020(4) 0.024(4) 0.005(4)
C8A 0.084(6) 0.120(7) 0.048(4) 0.027(4) -0.006(4) -0.021(5)
C20A 0.059(4) 0.052(3) 0.070(4) 0.026(3) -0.007(3) 0.009(3)
C3A 0.071(5) 0.094(5) 0.065(4) 0.049(4) 0.006(4) 0.030(4)
C9A 0.091(7) 0.105(6) 0.061(5) 0.020(4) -0.027(4) -0.019(5)
C22A 0.078(6) 0.081(5) 0.117(7) 0.065(5) 0.023(5) 0.029(4)
C12A 0.065(5) 0.081(5) 0.054(4) 0.019(3) 0.013(3) -0.003(3)
C5A 0.070(5) 0.109(5) 0.037(3) 0.026(3) 0.016(3) 0.034(4)
C18A 0.138(7) 0.065(4) 0.075(5) 0.040(4) 0.061(5) 0.053(5)
C17A 0.175(10) 0.092(6) 0.080(5) 0.046(5) 0.067(6) 0.084(6)

loop_
_atom_type_symbol
_atom_type_description
_atom_type_scat_dispersion_real
_atom_type_scat_dispersion_imag
_atom_type_scat_source
C C 0.0033 0.0016 'International Tables Vol C Tables 4.2.6.8 and 6.1.1.4'
H H 0.0000 0.0000 'International Tables Vol C Tables 4.2.6.8 and 6.1.1.4'
N N 0.0061 0.0033 'International Tables Vol C Tables 4.2.6.8 and 6.1.1.4'
O O 0.0106 0.0060 'International Tables Vol C Tables 4.2.6.8 and 6.1.1.4'
P P 0.1023 0.0942 'International Tables Vol C Tables 4.2.6.8 and 6.1.1.4'
S S 0.1246 0.1234 'International Tables Vol C Tables 4.2.6.8 and 6.1.1.4'
Ni Ni 0.3393 1.1124 'International Tables Vol C Tables 4.2.6.8 and 6.1.1.4'

loop_
_geom_angle_atom_site_label_1
_geom_angle_atom_site_label_2
_geom_angle_atom_site_label_3
_geom_angle
_geom_angle_site_symmetry_1
_geom_angle_site_symmetry_3
_geom_angle_publ_flag
S3 Ni S2 178.87(6) . . ?
S3 Ni S4 91.49(5) . . ?
S2 Ni S4 88.83(5) . . ?
S3 Ni S1 88.15(5) . . ?
S2 Ni S1 91.60(5) . . ?
S4 Ni S1 176.15(6) . . ?
C6 S3 Ni 104.36(15) . . ?
C2 S1 Ni 104.37(16) . . ?
C3 S2 Ni 104.07(14) . . ?
C7 S4 Ni 104.46(17) . . ?
O3 C5 N3 123.0(4) . . ?
O3 C5 C6 120.1(4) . . ?
N3 C5 C6 116.8(4) . . ?
O2 C4 N2 122.7(4) . . ?
O2 C4 C3 120.8(4) . . ?
N2 C4 C3 116.5(4) . . ?
C7 C6 C5 122.5(4) . . ?
C7 C6 S3 119.4(3) . . ?
C5 C6 S3 118.1(4) . . ?
C2 C3 C4 121.7(4) . . ?
C2 C3 S2 120.0(3) . . ?
C4 C3 S2 118.3(3) . . ?
O1 C1 N1 123.6(5) . . ?
O1 C1 C2 120.7(5) . . ?
N1 C1 C2 115.7(4) . . ?
C6 C7 C8 123.0(4) . . ?
C6 C7 S4 120.2(3) . . ?
C8 C7 S4 116.1(3) . . ?
C3 C2 C1 123.9(4) . . ?
C3 C2 S1 120.0(3) . . ?
C1 C2 S1 115.9(3) . . ?
O4 C8 N4 123.4(5) . . ?
O4 C8 C7 119.5(5) . . ?
N4 C8 C7 117.0(5) . . ?
C23A C24A C19A 119.0(7) . . ?
C19A P1 C13A 109.1(2) . . ?
C19A P1 C7A 112.4(3) . . ?
C13A P1 C7A 106.4(3) . . ?
C19A P1 C1A 108.2(3) . . ?
C13A P1 C1A 111.7(2) . . ?
C7A P1 C1A 109.1(3) . . ?
C2A C1A C6A 119.3(5) . . ?
C2A C1A P1 121.2(4) . . ?
C6A C1A P1 119.5(4) . . ?
C18A C13A C14A 119.7(5) . . ?
C18A C13A P1 119.6(5) . . ?
C14A C13A P1 120.6(4) . . ?
C20A C19A C24A 119.5(5) . . ?
C20A C19A P1 121.1(4) . . ?
C24A C19A P1 119.2(4) . . ?
C12A C7A C8A 118.1(6) . . ?
C12A C7A P1 122.7(5) . . ?
C8A C7A P1 118.9(5) . . ?
C15A C16A C17A 121.2(7) . . ?
C10A C11A C12A 119.4(7) . . ?
C22A C23A C24A 121.4(7) . . ?
C3A C2A C1A 119.0(6) . . ?
C22A C21A C20A 119.7(7) . . ?
C13A C14A C15A 117.4(6) . . ?
C9A C10A C11A 119.5(7) . . ?
C3A C4A C5A 119.9(6) . . ?
C5A C6A C1A 120.2(6) . . ?
C16A C15A C14A 120.8(7) . . ?
C9A C8A C7A 119.6(7) . . ?
C19A C20A C21A 120.6(6) . . ?
C4A C3A C2A 122.2(6) . . ?
C10A C9A C8A 122.5(8) . . ?
C23A C22A C21A 119.9(7) . . ?
C7A C12A C11A 120.8(7) . . ?
C4A C5A C6A 119.4(6) . . ?
C17A C18A C13A 122.0(7) . . ?
C18A C17A C16A 118.8(7) . . ?

loop_
_geom_bond_atom_site_label_1
_geom_bond_atom_site_label_2
_geom_bond_distance
_geom_bond_site_symmetry_2
_geom_bond_publ_flag
Ni S3 2.1446(12) . ?
Ni S2 2.1487(12) . ?
Ni S4 2.1503(14) . ?
Ni S1 2.1504(15) . ?
S3 C6 1.739(5) . ?
S1 C2 1.723(4) . ?
S2 C3 1.734(4) . ?
S4 C7 1.720(4) . ?
C5 O3 1.236(6) . ?
C5 N3 1.319(6) . ?
C5 C6 1.497(6) . ?
C4 O2 1.239(5) . ?
C4 N2 1.323(6) . ?
C4 C3 1.502(5) . ?
C6 C7 1.357(7) . ?
C3 C2 1.355(6) . ?
C1 O1 1.227(6) . ?
C1 N1 1.318(6) . ?
C1 C2 1.501(6) . ?
C7 C8 1.509(7) . ?
C8 O4 1.227(6) . ?
C8 N4 1.311(7) . ?
C24A C23A 1.378(9) . ?
C24A C19A 1.408(8) . ?
P1 C19A 1.782(5) . ?
P1 C13A 1.789(5) . ?
P1 C7A 1.790(6) . ?
P1 C1A 1.795(5) . ?
C1A C2A 1.391(8) . ?
C1A C6A 1.395(8) . ?
C13A C18A 1.389(8) . ?
C13A C14A 1.399(8) . ?
C19A C20A 1.376(8) . ?
C7A C12A 1.374(8) . ?
C7A C8A 1.379(9) . ?
C16A C15A 1.354(11) . ?
C16A C17A 1.385(11) . ?
C11A C10A 1.375(11) . ?
C11A C12A 1.389(10) . ?
C23A C22A 1.373(11) . ?
C2A C3A 1.370(8) . ?
C21A C22A 1.379(10) . ?
C21A C20A 1.391(9) . ?
C14A C15A 1.400(9) . ?
C10A C9A 1.316(11) . ?
C4A C3A 1.359(9) . ?
C4A C5A 1.379(9) . ?
C6A C5A 1.391(8) . ?
C8A C9A 1.377(10) . ?
C18A C17A 1.334(9) . ?
